data_4072338
loop_
_publ_author_name
'Esteruelas, Miguel A.'
'Fern\'andez-Alvarez, Francisco J.'
'O\~nate, Enrique'

_publ_section_title
;
 NH-Tautomerization of 2-Substituted Pyridines and Quinolines on Osmium
 and Ruthenium: Determining Factors and Mechanism
;
_journal_issue 23
_journal_name_full Organometallics
_journal_page_first 6236
_journal_paper_doi 10.1021/om8007772
_journal_volume 27
_journal_year 2008
_chemical_formula_sum 'C25.75 H38.5 Cl2 N3 O0.25 Os P'
_chemical_formula_weight 686.17
_chemical_name_systematic
; 
 ? 
;
_space_group_IT_number 2
_symmetry_cell_setting triclinic
_symmetry_space_group_name_Hall '-P 1'
_symmetry_space_group_name_H-M 'P -1'
_atom_sites_solution_hydrogens geom
_atom_sites_solution_primary direct
_atom_sites_solution_secondary difmap
_audit_creation_method SHELXL-97
_cell_angle_alpha 91.582(2)
_cell_angle_beta 99.521(2)
_cell_angle_gamma 95.268(2)
_cell_formula_units_Z 4
_cell_length_a 9.2152(11)
_cell_length_b 16.7244(19)
_cell_length_c 18.191(2)
_cell_measurement_reflns_used 943
_cell_measurement_temperature 100(2)
_cell_measurement_theta_max 23
_cell_measurement_theta_min 2
_cell_volume 2750.7(5)
_computing_cell_refinement 'SAINT+ v. 6.02 (Bruker AXS, 1999)'
_computing_data_collection 'SMART v. 5.625 (Bruker AXS, 2000)'
_computing_data_reduction 'SAINT+ v. 6.02 (Bruker AXS, 1999)'
_computing_molecular_graphics 'XP, SHELXTL v. 6.1 (Bruker, 2000)'
_computing_publication_material 'XCIF, SHELXTL v. 6.1 (Bruker, 2000)'
_computing_structure_refinement 'SHELXL-97 (Sheldrick, 1997)'
_computing_structure_solution 'SHELXS-97 (Sheldrick, 1990)'
_diffrn_ambient_temperature 100(2)
_diffrn_detector_area_resol_mean 8.26
_diffrn_measured_fraction_theta_full 0.982
_diffrn_measured_fraction_theta_max 0.899
_diffrn_measurement_device_type 'Bruker SMART APEX CCD system'
_diffrn_measurement_method '\w rotations with narrow frames'
_diffrn_radiation_monochromator graphite
_diffrn_radiation_source 'normal-focus sealed tube'
_diffrn_radiation_type MoK\a
_diffrn_radiation_wavelength 0.71073
_diffrn_reflns_av_R_equivalents 0.0588
_diffrn_reflns_av_sigmaI/netI 0.1689
_diffrn_reflns_limit_h_max 12
_diffrn_reflns_limit_h_min -12
_diffrn_reflns_limit_k_max 22
_diffrn_reflns_limit_k_min -22
_diffrn_reflns_limit_l_max 23
_diffrn_reflns_limit_l_min -23
_diffrn_reflns_number 25797
_diffrn_reflns_theta_full 27.50
_diffrn_reflns_theta_max 28.86
_diffrn_reflns_theta_min 1.22
_diffrn_standards_decay_% 'no decay'
_exptl_absorpt_coefficient_mu 4.908
_exptl_absorpt_correction_T_max 0.952
_exptl_absorpt_correction_T_min 0.639
_exptl_absorpt_correction_type multi-scan
_exptl_absorpt_process_details
;
 Absorption correction performed with SADABS program. This is based on the
method of Blessing: Blessing, R. H., Acta Crystallogr., Sect. A 1995, 51, 33.
;
_exptl_crystal_colour red
_exptl_crystal_density_diffrn 1.657
_exptl_crystal_density_method 'not measured'
_exptl_crystal_description plate
_exptl_crystal_F_000 1364
_exptl_crystal_size_max 0.14
_exptl_crystal_size_mid 0.10
_exptl_crystal_size_min 0.01
_refine_diff_density_max 1.498
_refine_diff_density_min -1.201
_refine_diff_density_rms 0.168
_refine_ls_extinction_method none
_refine_ls_goodness_of_fit_ref 0.664
_refine_ls_hydrogen_treatment mixed
_refine_ls_matrix_type full
_refine_ls_number_parameters 598
_refine_ls_number_reflns 12960
_refine_ls_number_restraints 4
_refine_ls_restrained_S_all 0.665
_refine_ls_R_factor_all 0.0934
_refine_ls_R_factor_gt 0.0441
_refine_ls_shift/su_max 0.022
_refine_ls_shift/su_mean 0.000
_refine_ls_structure_factor_coef Fsqd
_refine_ls_weighting_details 'calc w=1/[\s^2^(Fo^2^)+(0.0337P)^2^+0.0000P] where P=(Fo^2^+2Fc^2^)/3'
_refine_ls_weighting_scheme calc
_refine_ls_wR_factor_gt 0.0768
_refine_ls_wR_factor_ref 0.0907
_reflns_number_gt 7439
_reflns_number_total 12960
_reflns_threshold_expression >2sigma(I)
_cod_data_source_file om8007772_si_002.cif
_cod_data_source_block mae210as
_cod_original_cell_volume 2750.6(6)
_cod_original_formula_sum 'C25.75 H38.50 Cl2 N3 O0.25 Os P'
_cod_database_code 4072338

loop_
_symmetry_equiv_pos_as_xyz
'x, y, z'
'-x, -y, -z'

loop_
_atom_site_label
_atom_site_type_symbol
_atom_site_fract_x
_atom_site_fract_y
_atom_site_fract_z
_atom_site_U_iso_or_equiv
_atom_site_adp_type
_atom_site_occupancy
_atom_site_symmetry_multiplicity
_atom_site_calc_flag
_atom_site_refinement_flags
_atom_site_disorder_assembly
_atom_site_disorder_group
Os1 Os 0.48165(3) 0.705061(18) 0.761350(17) 0.01722(8) Uani 1 1 d . . .
Os2 Os 0.93704(3) 0.202662(18) 0.837099(18) 0.01792(9) Uani 1 1 d . . .
Cl1 Cl 0.3248(2) 0.62773(11) 0.83348(11) 0.0254(5) Uani 1 1 d . . .
Cl2 Cl 0.6608(2) 0.79273(11) 0.71056(11) 0.0212(4) Uani 1 1 d . . .
Cl3 Cl 1.0852(2) 0.08971(11) 0.83810(11) 0.0214(4) Uani 1 1 d . . .
Cl4 Cl 0.8006(2) 0.31514(11) 0.86150(11) 0.0255(4) Uani 1 1 d . . .
P1 P 0.4283(2) 0.61773(12) 0.65672(12) 0.0204(5) Uani 1 1 d . . .
P2 P 0.9356(2) 0.22393(12) 0.71025(12) 0.0207(5) Uani 1 1 d . . .
N1 N 0.3049(6) 0.7736(4) 0.7179(3) 0.0187(14) Uani 1 1 d . . .
N2 N 0.5289(7) 0.7883(4) 0.8554(3) 0.0200(15) Uani 1 1 d . . .
N3 N 0.6598(7) 0.6454(4) 0.8130(4) 0.0238(15) Uani 1 1 d . . .
N4 N 1.1283(7) 0.2810(4) 0.8711(3) 0.0217(15) Uani 1 1 d . . .
N5 N 0.9370(6) 0.1787(4) 0.9504(4) 0.0217(15) Uani 1 1 d . . .
N6 N 0.7398(6) 0.1230(4) 0.8154(3) 0.0174(14) Uani 1 1 d . . .
C1 C 0.3223(9) 0.8374(5) 0.6818(5) 0.033(2) Uani 1 1 d . . .
H1 H 0.4198 0.8553 0.6749 0.040 Uiso 1 1 calc R . .
C2 C 0.2085(10) 0.8826(6) 0.6518(6) 0.051(3) Uani 1 1 d . . .
H2 H 0.2292 0.9290 0.6249 0.062 Uiso 1 1 calc R . .
C3 C 0.0672(10) 0.8595(5) 0.6616(6) 0.045(3) Uani 1 1 d . . .
H3 H -0.0125 0.8891 0.6418 0.055 Uiso 1 1 calc R . .
C4 C 0.0438(9) 0.7902(5) 0.7020(5) 0.036(2) Uani 1 1 d . . .
H4 H -0.0525 0.7721 0.7106 0.043 Uiso 1 1 calc R . .
C5 C 0.1633(9) 0.7491(5) 0.7289(5) 0.030(2) Uani 1 1 d . . .
H5 H 0.1475 0.7022 0.7560 0.036 Uiso 1 1 calc R . .
C6 C 0.6647(8) 0.8223(5) 0.8820(4) 0.0250(19) Uani 1 1 d . . .
H6 H 0.7433 0.8074 0.8584 0.030 Uiso 1 1 calc R . .
C7 C 0.6990(8) 0.8772(5) 0.9409(4) 0.0235(18) Uani 1 1 d . . .
H7 H 0.7982 0.8995 0.9569 0.028 Uiso 1 1 calc R . .
C8 C 0.5869(9) 0.8998(5) 0.9768(4) 0.027(2) Uani 1 1 d . . .
H8 H 0.6070 0.9381 1.0177 0.033 Uiso 1 1 calc R . .
C9 C 0.4453(9) 0.8651(5) 0.9514(4) 0.029(2) Uani 1 1 d . . .
H9 H 0.3661 0.8790 0.9751 0.034 Uiso 1 1 calc R . .
C10 C 0.4187(8) 0.8106(5) 0.8924(4) 0.0256(19) Uani 1 1 d . . .
H10 H 0.3204 0.7871 0.8761 0.031 Uiso 1 1 calc R . .
C11 C 0.6682(9) 0.6236(5) 0.8840(5) 0.028(2) Uani 1 1 d . . .
H11 H 0.5933 0.6371 0.9109 0.034 Uiso 1 1 calc R . .
C12 C 0.7814(9) 0.5822(5) 0.9197(5) 0.032(2) Uani 1 1 d . . .
H12 H 0.7833 0.5687 0.9702 0.039 Uiso 1 1 calc R . .
C13 C 0.8914(9) 0.5605(5) 0.8824(5) 0.031(2) Uani 1 1 d . . .
H13 H 0.9683 0.5307 0.9052 0.037 Uiso 1 1 calc R . .
C14 C 0.8832(9) 0.5847(4) 0.8093(5) 0.028(2) Uani 1 1 d . . .
H14 H 0.9574 0.5720 0.7816 0.033 Uiso 1 1 calc R . .
C15 C 0.7711(8) 0.6263(4) 0.7769(4) 0.0196(17) Uani 1 1 d . . .
H15 H 0.7704 0.6427 0.7273 0.023 Uiso 1 1 calc R . .
C16 C 0.2268(8) 0.6008(5) 0.6152(5) 0.0258(19) Uani 1 1 d . . .
H16 H 0.1887 0.6544 0.6204 0.031 Uiso 1 1 calc R . .
C17 C 0.1378(9) 0.5456(5) 0.6594(5) 0.037(2) Uani 1 1 d . . .
H17A H 0.0334 0.5556 0.6482 0.056 Uiso 1 1 calc R . .
H17B H 0.1743 0.5560 0.7128 0.056 Uiso 1 1 calc R . .
H17C H 0.1479 0.4896 0.6457 0.056 Uiso 1 1 calc R . .
C18 C 0.1822(9) 0.5763(5) 0.5319(5) 0.035(2) Uani 1 1 d . . .
H18A H 0.2091 0.5219 0.5230 0.053 Uiso 1 1 calc R . .
H18B H 0.2338 0.6140 0.5024 0.053 Uiso 1 1 calc R . .
H18C H 0.0752 0.5772 0.5171 0.053 Uiso 1 1 calc R . .
C19 C 0.5039(8) 0.6463(4) 0.5722(4) 0.0231(18) Uani 1 1 d . . .
H19 H 0.4572 0.6048 0.5326 0.028 Uiso 1 1 calc R . .
C20 C 0.4539(9) 0.7262(5) 0.5438(5) 0.034(2) Uani 1 1 d . . .
H20A H 0.5057 0.7704 0.5774 0.050 Uiso 1 1 calc R . .
H20B H 0.3470 0.7260 0.5422 0.050 Uiso 1 1 calc R . .
H20C H 0.4769 0.7335 0.4936 0.050 Uiso 1 1 calc R . .
C21 C 0.6714(9) 0.6456(5) 0.5752(4) 0.034(2) Uani 1 1 d . . .
H21A H 0.6977 0.6626 0.5276 0.050 Uiso 1 1 calc R . .
H21B H 0.6993 0.5912 0.5843 0.050 Uiso 1 1 calc R . .
H21C H 0.7241 0.6826 0.6156 0.050 Uiso 1 1 calc R . .
C22 C 0.4939(9) 0.5156(4) 0.6682(4) 0.0237(18) Uani 1 1 d . . .
H22 H 0.6042 0.5253 0.6762 0.028 Uiso 1 1 calc R . .
C23 C 0.4546(10) 0.4587(5) 0.6007(4) 0.034(2) Uani 1 1 d . . .
H23A H 0.5066 0.4105 0.6097 0.051 Uiso 1 1 calc R . .
H23B H 0.4839 0.4852 0.5573 0.051 Uiso 1 1 calc R . .
H23C H 0.3476 0.4436 0.5912 0.051 Uiso 1 1 calc R . .
C24 C 0.4595(9) 0.4736(5) 0.7383(4) 0.028(2) Uani 1 1 d . . .
H24A H 0.3555 0.4518 0.7301 0.043 Uiso 1 1 calc R . .
H24B H 0.4785 0.5125 0.7809 0.043 Uiso 1 1 calc R . .
H24C H 0.5226 0.4298 0.7486 0.043 Uiso 1 1 calc R . .
C25 C 0.6157(8) 0.1447(5) 0.8373(4) 0.0228(18) Uani 1 1 d . . .
H25 H 0.6171 0.1971 0.8592 0.027 Uiso 1 1 calc R . .
C26 C 0.4855(8) 0.0935(5) 0.8292(4) 0.0246(19) Uani 1 1 d . . .
H26 H 0.3999 0.1111 0.8449 0.029 Uiso 1 1 calc R . .
C27 C 0.4821(9) 0.0179(5) 0.7985(5) 0.030(2) Uani 1 1 d . . .
H27 H 0.3943 -0.0179 0.7917 0.036 Uiso 1 1 calc R . .
C28 C 0.6108(8) -0.0053(4) 0.7773(4) 0.0238(19) Uani 1 1 d . . .
H28 H 0.6124 -0.0578 0.7563 0.029 Uiso 1 1 calc R . .
C29 C 0.7354(8) 0.0480(4) 0.7868(4) 0.0213(18) Uani 1 1 d . . .
H29 H 0.8226 0.0309 0.7725 0.026 Uiso 1 1 calc R . .
C30 C 0.9095(8) 0.1021(4) 0.9720(4) 0.0205(17) Uani 1 1 d . . .
H30 H 0.8896 0.0598 0.9348 0.025 Uiso 1 1 calc R . .
C31 C 0.9091(8) 0.0830(5) 1.0454(4) 0.0239(18) Uani 1 1 d . . .
H31 H 0.8862 0.0289 1.0574 0.029 Uiso 1 1 calc R . .
C32 C 0.9419(8) 0.1423(5) 1.1007(5) 0.0263(19) Uani 1 1 d . . .
H32 H 0.9470 0.1297 1.1516 0.032 Uiso 1 1 calc R . .
C33 C 0.9674(8) 0.2212(5) 1.0808(4) 0.0248(19) Uani 1 1 d . . .
H33 H 0.9854 0.2642 1.1174 0.030 Uiso 1 1 calc R . .
C34 C 0.9658(8) 0.2355(5) 1.0062(4) 0.0260(19) Uani 1 1 d . . .
H34 H 0.9867 0.2895 0.9934 0.031 Uiso 1 1 calc R . .
C35 C 1.2492(8) 0.2560(5) 0.9129(4) 0.0259(19) Uani 1 1 d . . .
H35 H 1.2443 0.2020 0.9278 0.031 Uiso 1 1 calc R . .
C36 C 1.3794(9) 0.3042(5) 0.9353(5) 0.033(2) Uani 1 1 d . . .
H36 H 1.4617 0.2830 0.9640 0.040 Uiso 1 1 calc R . .
C37 C 1.3898(10) 0.3827(5) 0.9160(5) 0.036(2) Uani 1 1 d . . .
H37 H 1.4793 0.4165 0.9300 0.044 Uiso 1 1 calc R . .
C38 C 1.2668(9) 0.4113(5) 0.8759(4) 0.028(2) Uani 1 1 d . . .
H38 H 1.2692 0.4658 0.8622 0.034 Uiso 1 1 calc R . .
C39 C 1.1392(9) 0.3593(5) 0.8555(4) 0.0249(19) Uani 1 1 d . . .
H39 H 1.0543 0.3802 0.8290 0.030 Uiso 1 1 calc R . .
C40 C 0.7981(8) 0.2906(4) 0.6654(4) 0.0228(18) Uani 1 1 d . . .
H40 H 0.7989 0.2857 0.6106 0.027 Uiso 1 1 calc R . .
C41 C 0.6442(8) 0.2599(4) 0.6763(4) 0.0244(19) Uani 1 1 d . . .
H41A H 0.6349 0.2682 0.7288 0.037 Uiso 1 1 calc R . .
H41B H 0.6261 0.2024 0.6622 0.037 Uiso 1 1 calc R . .
H41C H 0.5716 0.2891 0.6450 0.037 Uiso 1 1 calc R . .
C42 C 0.8351(9) 0.3802(5) 0.6880(5) 0.033(2) Uani 1 1 d . . .
H42A H 0.7668 0.4117 0.6564 0.049 Uiso 1 1 calc R . .
H42B H 0.9368 0.3971 0.6816 0.049 Uiso 1 1 calc R . .
H42C H 0.8253 0.3890 0.7404 0.049 Uiso 1 1 calc R . .
C43 C 0.8825(9) 0.1337(5) 0.6453(4) 0.028(2) Uani 1 1 d . . .
H43 H 0.8039 0.1010 0.6663 0.033 Uiso 1 1 calc R . .
C44 C 0.8152(9) 0.1449(5) 0.5633(4) 0.031(2) Uani 1 1 d . . .
H44A H 0.8759 0.1870 0.5428 0.046 Uiso 1 1 calc R . .
H44B H 0.7146 0.1604 0.5607 0.046 Uiso 1 1 calc R . .
H44C H 0.8124 0.0943 0.5344 0.046 Uiso 1 1 calc R . .
C45 C 1.0065(10) 0.0781(5) 0.6433(5) 0.039(2) Uani 1 1 d . . .
H45A H 0.9665 0.0289 0.6135 0.059 Uiso 1 1 calc R . .
H45B H 1.0459 0.0642 0.6943 0.059 Uiso 1 1 calc R . .
H45C H 1.0858 0.1058 0.6210 0.059 Uiso 1 1 calc R . .
C46 C 1.1117(8) 0.2712(5) 0.6869(4) 0.0253(19) Uani 1 1 d . . .
H46 H 1.1261 0.3253 0.7134 0.030 Uiso 1 1 calc R . .
C47 C 1.1156(9) 0.2897(5) 0.6040(4) 0.035(2) Uani 1 1 d . . .
H47A H 1.2109 0.3190 0.6000 0.052 Uiso 1 1 calc R . .
H47B H 1.0355 0.3225 0.5857 0.052 Uiso 1 1 calc R . .
H47C H 1.1030 0.2392 0.5740 0.052 Uiso 1 1 calc R . .
C48 C 1.2491(8) 0.2304(5) 0.7193(5) 0.030(2) Uani 1 1 d . . .
H48A H 1.2655 0.1884 0.6838 0.044 Uiso 1 1 calc R . .
H48B H 1.2342 0.2064 0.7663 0.044 Uiso 1 1 calc R . .
H48C H 1.3354 0.2705 0.7285 0.044 Uiso 1 1 calc R . .
C49 C 0.6946(19) 0.8879(10) 0.4885(11) 0.056(6) Uiso 0.50 1 d PD A 1
H49A H 0.7337 0.8981 0.4424 0.083 Uiso 0.50 1 calc PR A 1
H49B H 0.6446 0.8333 0.4855 0.083 Uiso 0.50 1 calc PR A 1
H49C H 0.7761 0.8934 0.5310 0.083 Uiso 0.50 1 calc PR A 1
C50 C 0.5914(14) 0.9447(7) 0.4983(8) 0.085(4) Uiso 1 1 d D . .
H50 H 0.6583 0.9047 0.4985 0.102 Uiso 0.50 1 calc PR A 2
C51 C 0.5587(13) 0.9705(7) 0.5632(7) 0.076(4) Uiso 1 1 d . A .
H51 H 0.6039 0.9469 0.6070 0.092 Uiso 1 1 calc R . .
C52 C 0.4711(14) 1.0248(8) 0.5716(8) 0.083(4) Uiso 1 1 d . . .
H52 H 0.4505 1.0424 0.6185 0.099 Uiso 1 1 calc R A .
O1 O 0.7632(11) 0.4194(6) 1.0068(6) 0.022(2) Uiso 0.50 1 d PD . .
H1A H 0.689(7) 0.436(7) 0.992(6) 0.027 Uiso 0.50 1 d PD . .
H1B H 0.758(13) 0.394(7) 1.041(5) 0.027 Uiso 0.50 1 d PD . .

loop_
_atom_site_aniso_label
_atom_site_aniso_U_11
_atom_site_aniso_U_22
_atom_site_aniso_U_33
_atom_site_aniso_U_23
_atom_site_aniso_U_13
_atom_site_aniso_U_12
Os1 0.01565(17) 0.01845(17) 0.01895(19) 0.00202(14) 0.00542(14) 0.00416(13)
Os2 0.01742(17) 0.01702(17) 0.0208(2) 0.00444(14) 0.00544(14) 0.00456(13)
Cl1 0.0267(11) 0.0271(11) 0.0255(11) 0.0066(9) 0.0118(9) 0.0039(8)
Cl2 0.0177(10) 0.0230(10) 0.0239(11) 0.0020(8) 0.0066(8) 0.0005(8)
Cl3 0.0196(10) 0.0211(10) 0.0265(11) 0.0060(8) 0.0088(8) 0.0071(8)
Cl4 0.0276(11) 0.0200(10) 0.0306(12) 0.0028(9) 0.0069(9) 0.0077(8)
P1 0.0199(11) 0.0185(11) 0.0238(12) 0.0031(9) 0.0057(9) 0.0024(8)
P2 0.0182(11) 0.0205(11) 0.0250(12) 0.0068(9) 0.0048(9) 0.0064(8)
N1 0.009(3) 0.022(4) 0.026(4) -0.001(3) 0.003(3) 0.008(3)
N2 0.016(3) 0.025(4) 0.021(4) 0.002(3) 0.006(3) 0.008(3)
N3 0.021(4) 0.023(4) 0.027(4) 0.000(3) 0.003(3) 0.005(3)
N4 0.021(4) 0.028(4) 0.017(4) 0.008(3) 0.005(3) 0.006(3)
N5 0.011(3) 0.019(3) 0.032(4) 0.001(3) -0.003(3) 0.001(3)
N6 0.017(3) 0.022(3) 0.013(3) 0.009(3) 0.001(3) 0.007(3)
C1 0.024(5) 0.020(5) 0.057(7) -0.001(4) 0.006(4) 0.004(4)
C2 0.033(6) 0.042(6) 0.080(8) 0.023(6) 0.003(5) 0.013(5)
C3 0.025(5) 0.036(6) 0.077(8) 0.019(5) 0.009(5) 0.011(4)
C4 0.028(5) 0.037(5) 0.044(6) 0.000(5) 0.009(4) 0.003(4)
C5 0.025(5) 0.035(5) 0.034(5) -0.008(4) 0.012(4) 0.014(4)
C6 0.020(4) 0.033(5) 0.025(5) 0.009(4) 0.006(4) 0.014(4)
C7 0.021(4) 0.025(5) 0.022(5) 0.004(4) -0.005(4) 0.005(3)
C8 0.033(5) 0.025(5) 0.023(5) -0.003(4) -0.001(4) 0.009(4)
C9 0.031(5) 0.037(5) 0.021(5) -0.001(4) 0.009(4) 0.016(4)
C10 0.013(4) 0.038(5) 0.026(5) 0.005(4) 0.003(4) 0.007(4)
C11 0.031(5) 0.031(5) 0.024(5) 0.005(4) 0.006(4) 0.014(4)
C12 0.037(5) 0.034(5) 0.026(5) 0.003(4) 0.003(4) 0.009(4)
C13 0.027(5) 0.028(5) 0.038(6) 0.001(4) 0.001(4) 0.011(4)
C14 0.024(5) 0.020(4) 0.043(6) -0.001(4) 0.013(4) 0.006(3)
C15 0.024(4) 0.020(4) 0.016(4) -0.001(3) 0.009(3) 0.002(3)
C16 0.022(4) 0.021(4) 0.035(5) 0.000(4) 0.005(4) 0.004(3)
C17 0.022(5) 0.041(6) 0.048(6) -0.005(5) 0.007(4) -0.001(4)
C18 0.029(5) 0.035(5) 0.035(6) 0.000(4) -0.006(4) -0.006(4)
C19 0.027(5) 0.018(4) 0.023(5) -0.001(4) 0.001(4) 0.004(3)
C20 0.035(5) 0.028(5) 0.033(6) -0.001(4) -0.001(4) -0.005(4)
C21 0.040(5) 0.036(5) 0.027(5) -0.001(4) 0.018(4) -0.004(4)
C22 0.025(4) 0.023(4) 0.023(5) -0.001(4) 0.003(4) 0.004(3)
C23 0.053(6) 0.023(5) 0.028(5) 0.002(4) 0.011(4) 0.004(4)
C24 0.035(5) 0.024(5) 0.028(5) 0.000(4) 0.011(4) 0.005(4)
C25 0.020(4) 0.026(4) 0.024(5) 0.004(4) 0.003(4) 0.009(3)
C26 0.021(4) 0.027(5) 0.027(5) 0.004(4) 0.006(4) 0.006(4)
C27 0.028(5) 0.029(5) 0.036(5) 0.011(4) 0.016(4) -0.004(4)
C28 0.021(4) 0.014(4) 0.035(5) 0.000(4) 0.000(4) 0.000(3)
C29 0.016(4) 0.021(4) 0.028(5) 0.005(4) 0.005(4) 0.009(3)
C30 0.019(4) 0.020(4) 0.025(5) 0.002(4) 0.007(4) 0.007(3)
C31 0.023(4) 0.022(4) 0.029(5) 0.004(4) 0.008(4) 0.004(3)
C32 0.023(4) 0.033(5) 0.029(5) 0.015(4) 0.013(4) 0.014(4)
C33 0.017(4) 0.032(5) 0.026(5) -0.001(4) 0.007(4) 0.005(4)
C34 0.027(5) 0.024(4) 0.028(5) 0.002(4) 0.004(4) 0.010(4)
C35 0.023(5) 0.031(5) 0.026(5) 0.007(4) 0.007(4) 0.006(4)
C36 0.026(5) 0.044(6) 0.029(5) 0.003(4) 0.000(4) 0.007(4)
C37 0.035(5) 0.038(6) 0.035(6) -0.002(5) 0.008(4) -0.005(4)
C38 0.037(5) 0.024(5) 0.024(5) 0.000(4) 0.011(4) -0.005(4)
C39 0.029(5) 0.029(5) 0.020(5) -0.001(4) 0.010(4) 0.008(4)
C40 0.025(5) 0.023(4) 0.020(5) 0.008(4) 0.002(4) 0.005(3)
C41 0.025(5) 0.025(4) 0.022(5) 0.003(4) -0.002(4) 0.006(4)
C42 0.025(5) 0.031(5) 0.043(6) 0.007(4) 0.007(4) 0.006(4)
C43 0.034(5) 0.030(5) 0.020(5) 0.003(4) 0.006(4) 0.003(4)
C44 0.036(5) 0.027(5) 0.028(5) 0.007(4) 0.006(4) -0.003(4)
C45 0.059(7) 0.022(5) 0.038(6) 0.000(4) 0.005(5) 0.022(4)
C46 0.033(5) 0.023(4) 0.022(5) -0.002(4) 0.012(4) -0.004(4)
C47 0.033(5) 0.043(6) 0.031(5) 0.014(4) 0.016(4) -0.001(4)
C48 0.024(5) 0.029(5) 0.038(6) 0.007(4) 0.010(4) 0.005(4)

loop_
_atom_type_symbol
_atom_type_description
_atom_type_scat_dispersion_real
_atom_type_scat_dispersion_imag
_atom_type_scat_source
C C 0.0033 0.0016 'International Tables Vol C Tables 4.2.6.8 and 6.1.1.4'
H H 0.0000 0.0000 'International Tables Vol C Tables 4.2.6.8 and 6.1.1.4'
N N 0.0061 0.0033 'International Tables Vol C Tables 4.2.6.8 and 6.1.1.4'
P P 0.1023 0.0942 'International Tables Vol C Tables 4.2.6.8 and 6.1.1.4'
Cl Cl 0.1484 0.1585 'International Tables Vol C Tables 4.2.6.8 and 6.1.1.4'
Os Os -1.2165 7.6030 'International Tables Vol C Tables 4.2.6.8 and 6.1.1.4'
O O 0.0106 0.0060 'International Tables Vol C Tables 4.2.6.8 and 6.1.1.4'

loop_
_geom_angle_atom_site_label_1
_geom_angle_atom_site_label_2
_geom_angle_atom_site_label_3
_geom_angle
_geom_angle_site_symmetry_1
_geom_angle_site_symmetry_3
N3 Os1 N1 174.5(2) . .
N3 Os1 N2 87.0(2) . .
N1 Os1 N2 87.6(2) . .
N3 Os1 P1 94.48(18) . .
N1 Os1 P1 90.98(17) . .
N2 Os1 P1 178.23(17) . .
N3 Os1 Cl1 88.30(18) . .
N1 Os1 Cl1 91.22(17) . .
N2 Os1 Cl1 85.84(17) . .
P1 Os1 Cl1 95.24(7) . .
N3 Os1 Cl2 87.30(18) . .
N1 Os1 Cl2 92.28(17) . .
N2 Os1 Cl2 84.72(17) . .
P1 Os1 Cl2 94.31(7) . .
Cl1 Os1 Cl2 169.77(7) . .
N4 Os2 N5 88.1(2) . .
N4 Os2 N6 173.5(2) . .
N5 Os2 N6 85.6(2) . .
N4 Os2 P2 93.38(17) . .
N5 Os2 P2 177.82(17) . .
N6 Os2 P2 92.94(16) . .
N4 Os2 Cl4 86.37(17) . .
N5 Os2 Cl4 85.04(17) . .
N6 Os2 Cl4 91.65(16) . .
P2 Os2 Cl4 96.65(7) . .
N4 Os2 Cl3 90.32(17) . .
N5 Os2 Cl3 84.57(17) . .
N6 Os2 Cl3 90.51(16) . .
P2 Os2 Cl3 93.82(7) . .
Cl4 Os2 Cl3 169.19(7) . .
C19 P1 C22 99.7(3) . .
C19 P1 C16 99.2(4) . .
C22 P1 C16 106.0(4) . .
C19 P1 Os1 118.7(3) . .
C22 P1 Os1 116.4(3) . .
C16 P1 Os1 114.5(3) . .
C46 P2 C40 102.3(3) . .
C46 P2 C43 105.6(4) . .
C40 P2 C43 98.9(4) . .
C46 P2 Os2 115.3(3) . .
C40 P2 Os2 116.2(3) . .
C43 P2 Os2 116.3(3) . .
C1 N1 C5 117.1(7) . .
C1 N1 Os1 123.6(5) . .
C5 N1 Os1 119.3(5) . .
C6 N2 C10 115.6(7) . .
C6 N2 Os1 122.9(5) . .
C10 N2 Os1 121.5(5) . .
C11 N3 C15 116.6(6) . .
C11 N3 Os1 120.9(5) . .
C15 N3 Os1 122.5(5) . .
C39 N4 C35 115.2(7) . .
C39 N4 Os2 123.5(5) . .
C35 N4 Os2 121.3(5) . .
C34 N5 C30 115.1(7) . .
C34 N5 Os2 124.0(5) . .
C30 N5 Os2 120.8(5) . .
C29 N6 C25 117.1(6) . .
C29 N6 Os2 122.8(5) . .
C25 N6 Os2 119.7(5) . .
N1 C1 C2 124.8(8) . .
N1 C1 H1 117.6 . .
C2 C1 H1 117.6 . .
C3 C2 C1 119.3(9) . .
C3 C2 H2 120.3 . .
C1 C2 H2 120.3 . .
C2 C3 C4 117.6(8) . .
C2 C3 H3 121.2 . .
C4 C3 H3 121.2 . .
C5 C4 C3 118.8(8) . .
C5 C4 H4 120.6 . .
C3 C4 H4 120.6 . .
N1 C5 C4 122.4(8) . .
N1 C5 H5 118.8 . .
C4 C5 H5 118.8 . .
N2 C6 C7 124.7(7) . .
N2 C6 H6 117.7 . .
C7 C6 H6 117.7 . .
C6 C7 C8 119.0(8) . .
C6 C7 H7 120.5 . .
C8 C7 H7 120.5 . .
C9 C8 C7 117.9(8) . .
C9 C8 H8 121.0 . .
C7 C8 H8 121.0 . .
C10 C9 C8 120.1(7) . .
C10 C9 H9 119.9 . .
C8 C9 H9 119.9 . .
C9 C10 N2 122.6(7) . .
C9 C10 H10 118.7 . .
N2 C10 H10 118.7 . .
N3 C11 C12 122.9(8) . .
N3 C11 H11 118.5 . .
C12 C11 H11 118.5 . .
C13 C12 C11 120.4(8) . .
C13 C12 H12 119.8 . .
C11 C12 H12 119.8 . .
C12 C13 C14 116.2(7) . .
C12 C13 H13 121.9 . .
C14 C13 H13 121.9 . .
C15 C14 C13 121.3(7) . .
C15 C14 H14 119.3 . .
C13 C14 H14 119.3 . .
C14 C15 N3 122.5(7) . .
C14 C15 H15 118.8 . .
N3 C15 H15 118.8 . .
C17 C16 C18 108.7(7) . .
C17 C16 P1 113.4(6) . .
C18 C16 P1 119.2(5) . .
C17 C16 H16 104.7 . .
C18 C16 H16 104.7 . .
P1 C16 H16 104.7 . .
C16 C17 H17A 109.5 . .
C16 C17 H17B 109.5 . .
H17A C17 H17B 109.5 . .
C16 C17 H17C 109.5 . .
H17A C17 H17C 109.5 . .
H17B C17 H17C 109.5 . .
C16 C18 H18A 109.5 . .
C16 C18 H18B 109.5 . .
H18A C18 H18B 109.5 . .
C16 C18 H18C 109.5 . .
H18A C18 H18C 109.5 . .
H18B C18 H18C 109.5 . .
C20 C19 C21 110.2(6) . .
C20 C19 P1 111.9(5) . .
C21 C19 P1 117.4(5) . .
C20 C19 H19 105.5 . .
C21 C19 H19 105.5 . .
P1 C19 H19 105.5 . .
C19 C20 H20A 109.5 . .
C19 C20 H20B 109.5 . .
H20A C20 H20B 109.5 . .
C19 C20 H20C 109.5 . .
H20A C20 H20C 109.5 . .
H20B C20 H20C 109.5 . .
C19 C21 H21A 109.5 . .
C19 C21 H21B 109.5 . .
H21A C21 H21B 109.5 . .
C19 C21 H21C 109.5 . .
H21A C21 H21C 109.5 . .
H21B C21 H21C 109.5 . .
C23 C22 C24 110.5(6) . .
C23 C22 P1 115.8(5) . .
C24 C22 P1 115.0(5) . .
C23 C22 H22 104.7 . .
C24 C22 H22 104.7 . .
P1 C22 H22 104.7 . .
C22 C23 H23A 109.5 . .
C22 C23 H23B 109.5 . .
H23A C23 H23B 109.5 . .
C22 C23 H23C 109.5 . .
H23A C23 H23C 109.5 . .
H23B C23 H23C 109.5 . .
C22 C24 H24A 109.5 . .
C22 C24 H24B 109.5 . .
H24A C24 H24B 109.5 . .
C22 C24 H24C 109.5 . .
H24A C24 H24C 109.5 . .
H24B C24 H24C 109.5 . .
N6 C25 C26 122.7(7) . .
N6 C25 H25 118.6 . .
C26 C25 H25 118.6 . .
C27 C26 C25 119.3(7) . .
C27 C26 H26 120.3 . .
C25 C26 H26 120.3 . .
C26 C27 C28 118.2(7) . .
C26 C27 H27 120.9 . .
C28 C27 H27 120.9 . .
C29 C28 C27 119.6(7) . .
C29 C28 H28 120.2 . .
C27 C28 H28 120.2 . .
N6 C29 C28 123.0(7) . .
N6 C29 H29 118.5 . .
C28 C29 H29 118.5 . .
N5 C30 C31 123.3(7) . .
N5 C30 H30 118.4 . .
C31 C30 H30 118.4 . .
C32 C31 C30 119.8(7) . .
C32 C31 H31 120.1 . .
C30 C31 H31 120.1 . .
C31 C32 C33 118.6(8) . .
C31 C32 H32 120.7 . .
C33 C32 H32 120.7 . .
C34 C33 C32 118.1(8) . .
C34 C33 H33 120.9 . .
C32 C33 H33 120.9 . .
N5 C34 C33 125.0(7) . .
N5 C34 H34 117.5 . .
C33 C34 H34 117.5 . .
N4 C35 C36 123.8(8) . .
N4 C35 H35 118.1 . .
C36 C35 H35 118.1 . .
C37 C36 C35 119.8(8) . .
C37 C36 H36 120.1 . .
C35 C36 H36 120.1 . .
C36 C37 C38 118.1(8) . .
C36 C37 H37 120.9 . .
C38 C37 H37 120.9 . .
C37 C38 C39 118.9(8) . .
C37 C38 H38 120.6 . .
C39 C38 H38 120.6 . .
N4 C39 C38 124.0(8) . .
N4 C39 H39 118.0 . .
C38 C39 H39 118.0 . .
C41 C40 C42 112.3(6) . .
C41 C40 P2 110.3(5) . .
C42 C40 P2 114.7(5) . .
C41 C40 H40 106.3 . .
C42 C40 H40 106.3 . .
P2 C40 H40 106.3 . .
C40 C41 H41A 109.5 . .
C40 C41 H41B 109.5 . .
H41A C41 H41B 109.5 . .
C40 C41 H41C 109.5 . .
H41A C41 H41C 109.5 . .
H41B C41 H41C 109.5 . .
C40 C42 H42A 109.5 . .
C40 C42 H42B 109.5 . .
H42A C42 H42B 109.5 . .
C40 C42 H42C 109.5 . .
H42A C42 H42C 109.5 . .
H42B C42 H42C 109.5 . .
C44 C43 C45 106.2(7) . .
C44 C43 P2 119.3(5) . .
C45 C43 P2 114.4(6) . .
C44 C43 H43 105.2 . .
C45 C43 H43 105.2 . .
P2 C43 H43 105.2 . .
C43 C44 H44A 109.5 . .
C43 C44 H44B 109.5 . .
H44A C44 H44B 109.5 . .
C43 C44 H44C 109.5 . .
H44A C44 H44C 109.5 . .
H44B C44 H44C 109.5 . .
C43 C45 H45A 109.5 . .
C43 C45 H45B 109.5 . .
H45A C45 H45B 109.5 . .
C43 C45 H45C 109.5 . .
H45A C45 H45C 109.5 . .
H45B C45 H45C 109.5 . .
C48 C46 C47 109.8(6) . .
C48 C46 P2 114.6(5) . .
C47 C46 P2 117.7(6) . .
C48 C46 H46 104.4 . .
C47 C46 H46 104.4 . .
P2 C46 H46 104.4 . .
C46 C47 H47A 109.5 . .
C46 C47 H47B 109.5 . .
H47A C47 H47B 109.5 . .
C46 C47 H47C 109.5 . .
H47A C47 H47C 109.5 . .
H47B C47 H47C 109.5 . .
C46 C48 H48A 109.5 . .
C46 C48 H48B 109.5 . .
H48A C48 H48B 109.5 . .
C46 C48 H48C 109.5 . .
H48A C48 H48C 109.5 . .
H48B C48 H48C 109.5 . .
C50 C49 H49A 109.5 . .
C50 C49 H49B 109.5 . .
C50 C49 H49C 109.5 . .
C51 C50 C49 126.4(16) . .
C51 C50 C52 122.2(12) . 2_676
C49 C50 C52 111.4(15) . 2_676
C51 C50 H50 118.9 . .
C49 C50 H50 7.9 . .
C52 C50 H50 118.9 2_676 .
C52 C51 C50 125.8(13) . .
C52 C51 H51 117.1 . .
C50 C51 H51 117.1 . .
C51 C52 C50 112.0(13) . 2_676
C51 C52 H52 124.0 . .
C50 C52 H52 124.0 2_676 .
H1A O1 H1B 112(2) . .

loop_
_geom_bond_atom_site_label_1
_geom_bond_atom_site_label_2
_geom_bond_distance
_geom_bond_site_symmetry_2
Os1 N3 2.101(6) .
Os1 N1 2.135(6) .
Os1 N2 2.136(6) .
Os1 P1 2.324(2) .
Os1 Cl1 2.4207(19) .
Os1 Cl2 2.4214(18) .
Os2 N4 2.092(6) .
Os2 N5 2.111(6) .
Os2 N6 2.127(6) .
Os2 P2 2.342(2) .
Os2 Cl4 2.4266(18) .
Os2 Cl3 2.4293(18) .
P1 C19 1.847(8) .
P1 C22 1.869(7) .
P1 C16 1.878(8) .
P2 C46 1.858(8) .
P2 C40 1.866(7) .
P2 C43 1.867(8) .
N1 C1 1.281(9) .
N1 C5 1.379(9) .
N2 C6 1.334(9) .
N2 C10 1.380(9) .
N3 C11 1.344(9) .
N3 C15 1.362(9) .
N4 C39 1.345(9) .
N4 C35 1.348(9) .
N5 C34 1.346(9) .
N5 C30 1.364(9) .
N6 C29 1.340(9) .
N6 C25 1.348(8) .
C1 C2 1.395(11) .
C1 H1 0.9500 .
C2 C3 1.366(11) .
C2 H2 0.9500 .
C3 C4 1.409(11) .
C3 H3 0.9500 .
C4 C5 1.380(11) .
C4 H4 0.9500 .
C5 H5 0.9500 .
C6 C7 1.368(10) .
C6 H6 0.9500 .
C7 C8 1.385(10) .
C7 H7 0.9500 .
C8 C9 1.379(10) .
C8 H8 0.9500 .
C9 C10 1.364(10) .
C9 H9 0.9500 .
C10 H10 0.9500 .
C11 C12 1.387(10) .
C11 H11 0.9500 .
C12 C13 1.379(10) .
C12 H12 0.9500 .
C13 C14 1.392(11) .
C13 H13 0.9500 .
C14 C15 1.361(10) .
C14 H14 0.9500 .
C15 H15 0.9500 .
C16 C17 1.514(10) .
C16 C18 1.538(11) .
C16 H16 1.0000 .
C17 H17A 0.9800 .
C17 H17B 0.9800 .
C17 H17C 0.9800 .
C18 H18A 0.9800 .
C18 H18B 0.9800 .
C18 H18C 0.9800 .
C19 C20 1.529(10) .
C19 C21 1.536(10) .
C19 H19 1.0000 .
C20 H20A 0.9800 .
C20 H20B 0.9800 .
C20 H20C 0.9800 .
C21 H21A 0.9800 .
C21 H21B 0.9800 .
C21 H21C 0.9800 .
C22 C23 1.507(10) .
C22 C24 1.536(10) .
C22 H22 1.0000 .
C23 H23A 0.9800 .
C23 H23B 0.9800 .
C23 H23C 0.9800 .
C24 H24A 0.9800 .
C24 H24B 0.9800 .
C24 H24C 0.9800 .
C25 C26 1.393(10) .
C25 H25 0.9500 .
C26 C27 1.363(10) .
C26 H26 0.9500 .
C27 C28 1.390(10) .
C27 H27 0.9500 .
C28 C29 1.371(9) .
C28 H28 0.9500 .
C29 H29 0.9500 .
C30 C31 1.381(10) .
C30 H30 0.9500 .
C31 C32 1.370(10) .
C31 H31 0.9500 .
C32 C33 1.387(10) .
C32 H32 0.9500 .
C33 C34 1.381(10) .
C33 H33 0.9500 .
C34 H34 0.9500 .
C35 C36 1.378(10) .
C35 H35 0.9500 .
C36 C37 1.367(11) .
C36 H36 0.9500 .
C37 C38 1.375(11) .
C37 H37 0.9500 .
C38 C39 1.389(10) .
C38 H38 0.9500 .
C39 H39 0.9500 .
C40 C41 1.511(9) .
C40 C42 1.534(10) .
C40 H40 1.0000 .
C41 H41A 0.9800 .
C41 H41B 0.9800 .
C41 H41C 0.9800 .
C42 H42A 0.9800 .
C42 H42B 0.9800 .
C42 H42C 0.9800 .
C43 C44 1.540(10) .
C43 C45 1.543(10) .
C43 H43 1.0000 .
C44 H44A 0.9800 .
C44 H44B 0.9800 .
C44 H44C 0.9800 .
C45 H45A 0.9800 .
C45 H45B 0.9800 .
C45 H45C 0.9800 .
C46 C48 1.533(10) .
C46 C47 1.552(10) .
C46 H46 1.0000 .
C47 H47A 0.9800 .
C47 H47B 0.9800 .
C47 H47C 0.9800 .
C48 H48A 0.9800 .
C48 H48B 0.9800 .
C48 H48C 0.9800 .
C49 C50 1.432(9) .
C49 H49A 0.9800 .
C49 H49B 0.9800 .
C49 H49C 0.9800 .
C50 C51 1.335(15) .
C50 C52 1.434(15) 2_676
C50 H50 0.9500 .
C51 C52 1.290(14) .
C51 H51 0.9500 .
C52 C50 1.434(15) 2_676
C52 H52 0.9500 .
O1 H1A 0.768(10) .
O1 H1B 0.770(10) .
